data_2003727
loop_
_publ_author_name
'Pom\'es Hern\'andez, R.'
'Duque Rodriguez, J.'
'Villena Rodriguez, R.'
'Soriano Garcia, M.'

_publ_section_title
;
 Two Cyanacrylamides
;
_journal_issue 8
_journal_name_full 'Acta Crystallographica Section C'
_journal_page_first 1575
_journal_page_last 1577
_journal_paper_doi 10.1107/S0108270194000442
_journal_volume 51
_journal_year 1995
_chemical_formula_sum 'C11 H12 N2 O2'
_chemical_formula_weight 204
_space_group_IT_number 14
_space_group_name_Hall '-P 2yn'
_space_group_name_H-M_alt 'P 1 21/n 1'
_symmetry_cell_setting monoclinic
_symmetry_space_group_name_Hall '-P 2yn'
_symmetry_space_group_name_H-M 'P 1 21/n 1'
_atom_type_scat_source IntTabIV
_cell_angle_alpha 90
_cell_angle_beta 98.94(3)
_cell_angle_gamma 90
_cell_formula_units_Z 4
_cell_length_a 5.083(2)
_cell_length_b 15.551(6)
_cell_length_c 13.647(5)
_cell_measurement_reflns_used 20
_cell_measurement_temperature 293
_cell_measurement_theta_max 40
_cell_measurement_theta_min 3
_cell_volume 1065.6(7)
_diffrn_measurement_device 'Nicolet R3 four-circle'
_diffrn_measurement_method 2\q/\q
_diffrn_radiation_type CuK\a
_diffrn_radiation_wavelength 1.54060
_diffrn_reflns_av_R_equivalents 0.04
_diffrn_reflns_limit_h_max 5
_diffrn_reflns_limit_h_min 0
_diffrn_reflns_limit_k_max 16
_diffrn_reflns_limit_k_min 0
_diffrn_reflns_limit_l_max 14
_diffrn_reflns_limit_l_min -14
_diffrn_reflns_number 1685
_diffrn_reflns_theta_max 45
_diffrn_standards_decay_% <5
_diffrn_standards_interval_count 50
_diffrn_standards_number 2
_exptl_absorpt_coefficient_mu 0.695
_exptl_absorpt_correction_type none
_exptl_crystal_colour transparent
_exptl_crystal_density_diffrn 1.27
_exptl_crystal_description prismatic
_exptl_crystal_size_max 0.9
_exptl_crystal_size_mid 0.16
_exptl_crystal_size_min 0.1
_refine_diff_density_max 0.14
_refine_diff_density_min -0.19
_refine_ls_goodness_of_fit_obs 3.16
_refine_ls_hydrogen_treatment refall
_refine_ls_number_parameters 234
_refine_ls_number_reflns 1095
_refine_ls_R_factor_obs 0.045
_refine_ls_shift/esd_max 0.1
_refine_ls_structure_factor_coef F
_refine_ls_weighting_details 'w = 1/[\s^2^(F)+0.0001F^2^]'
_refine_ls_weighting_scheme calc
_refine_ls_wR_factor_obs 0.057
_reflns_number_observed 1095
_reflns_number_total 1685
_reflns_observed_criterion I>3\s(I)
_cod_data_source_file ab1059.cif
_cod_data_source_block ab1059a
_cod_depositor_comments
;
The following automatic conversions were performed:

'_refine_ls_weighting_scheme' value '1/[\s^2^(F)+0.0001F^2^]' was
changed to 'calc'. New tag '_refine_ls_weighting_details' was
created. The value of the new tag was set to 'w =
1/[\s^2^(F)+0.0001F^2^]'.

Automatic conversion script
Id: cif_fix_values 3143 2015-03-26 13:38:13Z robertas 
;
_cod_original_sg_symbol_H-M 'P 21/n'
_cod_database_code 2003727

loop_
_space_group_symop_id
_space_group_symop_operation_xyz
1 x,y,z
2 -x+1/2,y+1/2,-z+1/2
3 -x,-y,-z
4 x+1/2,-y+1/2,z+1/2

loop_
_atom_site_label
_atom_site_fract_x
_atom_site_fract_y
_atom_site_fract_z
_atom_site_U_iso_or_equiv
O(1) .6139(1) .5655(1) .9080(1) 5.3(1)
O(2) .6859(3) .2530(1) .9586(1) 5.3(1)
N(1) 1.0962(4) .2158(1) .9307(2) 4.2(1)
N(2) 1.2737(5) .3688(2) .7659(2) 6.4(1)
C(1) .7966(4) .5111(2) .8756(2) 4.1(1)
C(2) .9406(6) .5576(2) .8199(2) 5.4(1)
C(3) .8466(7) .6423(2) .8169(2) 5.9(2)
C(4) .6496(6) .6443(2) .8707(2) 5.6(1)
C(5) .7893(5) .4251(2) .9084(2) 4.2(1)
C(6) .9361(4) .3578(1) .8869(2) 3.8(1)
C(7) .8953(4) .2709(2) .9286(2) 4.0(1)
C(8) 1.0952(5) .1278(2) .9681(2) 4.5(1)
C(9) 1.2268(7) .0700(2) .9012(3) 5.8(2)
C(10) 1.2299(7) .1230(3) 1.0743(2) 6.1(2)
C(11) 1.1251(5) .3654(2) .8207(2) 4.4(1)
H(1) 1.230(5) .237(2) .915(2) .06(8)
H(2) 1.076(6) .533(2) .787(2) .09(1)
H(3) .902(6) .689(2) .785(2) .08(1)
H(4) .546(5) .691(2) .890(2) .09(1)
H(5) .663(5) .413(1) .947(2) .05(7)
H(6) .908(5) .112(2) .961(2) .07(7)
H(7) 1.426(8) .091(2) .907(2) .11(1)
H(8) 1.131(7) .071(2) .833(3) .10(1)
H(9) 1.224(6) .008(2) .926(2) .10(1)
H(10) 1.134(6) .161(2) 1.118(2) .10(1)
H(11) 1.424(7) .146(2) 1.083(3) .12(1)
H(12) 1.231(6) .061(2) 1.096(2) .10(1)

loop_
_geom_angle_atom_site_label_1
_geom_angle_atom_site_label_2
_geom_angle_atom_site_label_3
_geom_angle
_geom_angle_publ_flag
C(1) O(1) C(4) 107.3(2) yes
C(7) N(1) C(8) 124.6(2) yes
O(1) C(1) C(2) 107.7(2) yes
O(1) C(1) C(5) 115.3(2) yes
C(2) C(1) C(5) 137.0(3) yes
C(1) C(2) C(3) 108.0(3) yes
C(2) C(3) C(4) 106.8(3) yes
O(1) C(4) C(3) 110.1(3) yes
C(1) C(5) C(6) 128.7(3) yes
C(5) C(6) C(7) 120.4(2) yes
C(5) C(6) C(11) 121.8(2) yes
C(7) C(6) C(11) 117.7(2) yes
O(2) C(7) N(1) 123.2(2) yes
O(2) C(7) C(6) 120.7(2) yes
N(1) C(7) C(6) 116.1(2) yes
N(1) C(8) C(9) 108.7(2) yes
N(1) C(8) C(10) 110.9(2) yes
C(9) C(8) C(10) 112.0(3) yes
N(2) C(11) C(6) 177.6(3) yes

loop_
_geom_bond_atom_site_label_1
_geom_bond_atom_site_label_2
_geom_bond_distance
_geom_bond_publ_flag
O(1) C(1) 1.378(3) yes
O(1) C(4) 1.352(3) yes
O(2) C(7) 1.231(3) yes
N(1) C(7) 1.331(3) yes
N(1) C(8) 1.460(3) yes
N(2) C(11) 1.143(3) yes
C(1) C(2) 1.345(3) yes
C(1) C(5) 1.414(4) yes
C(2) C(3) 1.400(4) yes
C(3) C(4) 1.327(5) yes
C(5) C(6) 1.344(3) yes
C(6) C(7) 1.493(3) yes
C(6) C(11) 1.422(4) yes
C(8) C(9) 1.510(4) yes
C(8) C(10) 1.506(4) yes
N(1) H(1) .81(3) no
C(2) H(2) .95(3) no
C(3) H(3) .92(3) no
C(4) H(4) .96(3) no
C(5) H(5) .91(2) no
C(8) H(6) .97(3) no
C(9) H(7) 1.05(4) no
C(9) H(8) .98(4) no
C(9) H(9) 1.02(4) no
C(10) H(10) 1.01(3) no
C(10) H(11) 1.04(3) no
C(10) H(12) 1.01(3) no
